data_4304277
loop_
_publ_author_name
'Taketo Taguchi'
'Theocharis C. Stamatatos'
'Khalil A. Abboud'
'Candace M. Jones'
'Katye M. Poole'
'Ted A. O'Brien'
'George Christou'

_publ_section_title
;
New Fe4, Fe6, and Fe8 Clusters of Iron(III) from the Use of 2-Pyridyl
Alcohols: Structural, Magnetic, and Computational Characterization
;
_journal_name_full 'Inorganic Chemistry'
_journal_page_first 4095
_journal_page_last 4108
_journal_paper_doi 10.1021/ic701756p
_journal_volume 47
_journal_year 2008
_chemical_formula_sum 'C60 H70 Fe6 N20 O30'
_chemical_formula_weight 1886.46
_chemical_name_systematic
; 
 ? 
;
_space_group_IT_number 2
_symmetry_cell_setting triclinic
_symmetry_space_group_name_Hall '-P 1'
_symmetry_space_group_name_H-M 'P -1'
_atom_sites_solution_hydrogens geom
_atom_sites_solution_primary direct
_atom_sites_solution_secondary difmap
_audit_creation_method SHELXL-97
_cell_angle_alpha 64.628(2)
_cell_angle_beta 82.289(2)
_cell_angle_gamma 73.042(2)
_cell_formula_units_Z 1
_cell_length_a 11.8677(8)
_cell_length_b 13.0369(9)
_cell_length_c 13.9403(10)
_cell_measurement_reflns_used 86
_cell_measurement_temperature 173(2)
_cell_measurement_theta_max 28.0
_cell_measurement_theta_min 2.0
_cell_volume 1863.9(2)
_computing_cell_refinement 'Bruker SMART v5.624 & SAINT 6.36a (Bruker 1998)'
_computing_data_collection 'Bruker SMART v5.624 (Bruker 1998)'
_computing_data_reduction 'Bruker SHELXTL v6.12 (Bruker 2000)'
_computing_molecular_graphics 'Bruker SHELXTL v6.12'
_computing_publication_material 'Bruker SHELXTL v6.12'
_computing_structure_refinement 'Bruker SHELXTL v6.12'
_computing_structure_solution 'Bruker SHELXTL v6.12'
_diffrn_ambient_temperature 173(2)
_diffrn_measured_fraction_theta_full 0.959
_diffrn_measured_fraction_theta_max 0.959
_diffrn_measurement_device_type 'SMART CCD area detector'
_diffrn_measurement_method '\w scans'
_diffrn_radiation_monochromator graphite
_diffrn_radiation_source 'fine-focus sealed tube'
_diffrn_radiation_type MoK\a
_diffrn_radiation_wavelength 0.71073
_diffrn_reflns_av_R_equivalents 0.0400
_diffrn_reflns_av_sigmaI/netI 0.0561
_diffrn_reflns_limit_h_max 15
_diffrn_reflns_limit_h_min -15
_diffrn_reflns_limit_k_max 16
_diffrn_reflns_limit_k_min -16
_diffrn_reflns_limit_l_max 18
_diffrn_reflns_limit_l_min -16
_diffrn_reflns_number 12382
_diffrn_reflns_theta_full 27.50
_diffrn_reflns_theta_max 27.50
_diffrn_reflns_theta_min 1.79
_diffrn_standards_decay_% 1
_diffrn_standards_number 0
_exptl_absorpt_coefficient_mu 1.236
_exptl_absorpt_correction_T_max 0.9344
_exptl_absorpt_correction_T_min 0.8676
_exptl_absorpt_correction_type integration
_exptl_absorpt_process_details 'based on measured indexed crystal faces, Bruker SHELXTL  v6.12 (Bruker 1998)'
_exptl_crystal_colour orange
_exptl_crystal_density_diffrn 1.681
_exptl_crystal_density_meas ?
_exptl_crystal_density_method .
_exptl_crystal_description plates
_exptl_crystal_F_000 966
_exptl_crystal_size_max 0.12
_exptl_crystal_size_mid 0.09
_exptl_crystal_size_min 0.06
_refine_diff_density_max 0.946
_refine_diff_density_min -0.658
_refine_diff_density_rms 0.074
_refine_ls_extinction_method none
_refine_ls_goodness_of_fit_ref 0.957
_refine_ls_hydrogen_treatment mixed
_refine_ls_matrix_type full
_refine_ls_number_parameters 447
_refine_ls_number_reflns 8212
_refine_ls_number_restraints 0
_refine_ls_restrained_S_all 0.957
_refine_ls_R_factor_all 0.0620
_refine_ls_R_factor_gt 0.0411
_refine_ls_shift/su_max 0.001
_refine_ls_shift/su_mean 0.000
_refine_ls_structure_factor_coef Fsqd
_refine_ls_weighting_details 'calc w=1/[\s^2^(Fo^2^)+(0.0590P)^2^] where P=(Fo^2^+2Fc^2^)/3'
_refine_ls_weighting_scheme calc
_refine_ls_wR_factor_gt 0.1005
_refine_ls_wR_factor_ref 0.1079
_reflns_number_gt 5820
_reflns_number_total 8212
_reflns_threshold_expression I>2\s(I)
_cod_data_source_file ic701756p-file004.cif
_cod_data_source_block tt05
_cod_depositor_comments
;
The following automatic conversions were performed:
'_symmetry_cell_setting' value 'Triclinic' changed to 'triclinic'
according to '/home/saulius/struct/CIF-dictionaries/cif_core.dic'
dictionary named 'cif_core.dic' version 2.4.1 from 2010-06-29.

Automatic conversion script
Id: cif_fix_enum 1527 2010-12-29 10:47:43Z saulius 
;
_cod_database_code 4304277

loop_
_symmetry_equiv_pos_as_xyz
'x, y, z'
'-x, -y, -z'

loop_
_atom_site_label
_atom_site_type_symbol
_atom_site_fract_x
_atom_site_fract_y
_atom_site_fract_z
_atom_site_U_iso_or_equiv
_atom_site_adp_type
_atom_site_occupancy
_atom_site_symmetry_multiplicity
_atom_site_calc_flag
_atom_site_refinement_flags
_atom_site_disorder_assembly
_atom_site_disorder_group
Fe1 Fe 0.48536(3) 0.50313(3) 0.82989(3) 0.02449(10) Uani 1 1 d . . .
Fe2 Fe 0.39526(3) 0.70716(3) 0.95798(3) 0.02511(10) Uani 1 1 d . . .
Fe3 Fe 0.24902(3) 0.69987(3) 0.79422(3) 0.02726(11) Uani 1 1 d . . .
O1 O 0.40378(15) 0.62572(15) 0.87162(14) 0.0257(4) Uani 1 1 d . A .
O2 O 0.33666(16) 0.57342(17) 0.74686(15) 0.0325(4) Uani 1 1 d . A .
O3 O 0.64088(16) 0.40757(16) 0.90138(14) 0.0292(4) Uani 1 1 d . . .
O4 O 0.54479(16) 0.63381(16) 1.04119(14) 0.0275(4) Uani 1 1 d . . .
O5 O 0.23660(16) 0.77903(16) 0.89122(16) 0.0316(4) Uani 1 1 d . A .
O6 O 0.15081(19) 0.5937(2) 0.89775(17) 0.0324(5) Uani 1 1 d . A .
H6A H 0.135(3) 0.555(3) 0.879(3) 0.045(12) Uiso 1 1 d . . .
H6 H 0.087(6) 0.634(5) 0.913(5) 0.15(3) Uiso 1 1 d . . .
O7 O 0.2925(4) 0.8500(4) 0.6889(3) 0.0494(12) Uiso 0.602(5) 1 d P A 1
O7' O 0.3212(5) 0.8017(5) 0.6580(5) 0.0450(17) Uiso 0.398(5) 1 d P A 2
O8 O 0.3115(4) 0.8439(4) 0.5330(4) 0.0590(14) Uiso 0.602(5) 1 d P A 1
O8' O 0.3272(11) 0.9467(11) 0.5119(10) 0.133(4) Uiso 0.398(5) 1 d P A 2
O9 O 0.2520(5) 1.0080(6) 0.5489(5) 0.091(2) Uiso 0.602(5) 1 d P A 1
O9' O 0.2342(6) 0.9809(6) 0.6395(6) 0.067(2) Uiso 0.398(5) 1 d P A 2
O10 O 0.1294(4) 0.7401(4) 0.6764(3) 0.0395(13) Uiso 0.595(11) 1 d P A 3
O10' O 0.1089(6) 0.7035(7) 0.6668(5) 0.052(2) Uiso 0.405(11) 1 d P A 4
O11 O 0.0323(6) 0.8365(4) 0.7672(4) 0.0503(15) Uiso 0.595(11) 1 d P A 3
O11' O 0.0842(8) 0.8233(5) 0.7431(5) 0.046(2) Uiso 0.405(11) 1 d P A 4
O12 O -0.0512(2) 0.8441(2) 0.6356(2) 0.0600(7) Uani 1 1 d . A .
O13 O 0.9803(2) 0.7036(2) 0.1077(3) 0.0695(8) Uani 1 1 d . . .
O14 O 0.9409(2) 0.6458(2) -0.0049(2) 0.0571(7) Uani 1 1 d . . .
O15 O 0.8994(2) 0.5599(2) 0.1602(2) 0.0606(7) Uani 1 1 d . . .
N1 N 0.5090(2) 0.4160(2) 0.72163(18) 0.0317(5) Uani 1 1 d . . .
N2 N 0.6138(2) 0.5949(2) 0.73038(18) 0.0306(5) Uani 1 1 d . . .
N3 N 0.5138(2) 0.80744(19) 0.85731(18) 0.0292(5) Uani 1 1 d . . .
N4 N 0.3214(2) 0.8565(2) 0.99760(19) 0.0309(5) Uani 1 1 d . . .
N5 N 0.2840(3) 0.9032(3) 0.5909(2) 0.0519(8) Uani 1 1 d . . .
N6 N 0.0365(3) 0.8014(3) 0.6873(2) 0.0504(7) Uani 1 1 d . . .
N7 N 0.9409(2) 0.6362(2) 0.0882(3) 0.0456(7) Uani 1 1 d . . .
C1 C 0.3135(3) 0.5396(3) 0.6698(2) 0.0359(7) Uani 1 1 d . . .
H1A H 0.2968 0.6088 0.6008 0.043 Uiso 1 1 calc R A .
H1B H 0.2435 0.5077 0.6913 0.043 Uiso 1 1 calc R . .
C2 C 0.4187(3) 0.4477(3) 0.6586(2) 0.0323(6) Uani 1 1 d . A .
C3 C 0.4225(3) 0.3999(3) 0.5857(3) 0.0441(8) Uani 1 1 d . . .
H3A H 0.3580 0.4251 0.5402 0.053 Uiso 1 1 calc R A .
C4 C 0.5223(3) 0.3149(3) 0.5810(3) 0.0504(9) Uani 1 1 d . A .
H4A H 0.5269 0.2804 0.5323 0.061 Uiso 1 1 calc R . .
C5 C 0.6142(3) 0.2807(3) 0.6466(3) 0.0477(8) Uani 1 1 d . . .
H5A H 0.6827 0.2214 0.6449 0.057 Uiso 1 1 calc R A .
C6 C 0.6066(3) 0.3333(3) 0.7153(3) 0.0391(7) Uani 1 1 d . A .
H6B H 0.6716 0.3109 0.7595 0.047 Uiso 1 1 calc R . .
C7 C 0.7495(2) 0.4316(3) 0.8578(2) 0.0341(7) Uani 1 1 d . . .
H7A H 0.7998 0.3657 0.8414 0.041 Uiso 1 1 calc R . .
H7B H 0.7912 0.4405 0.9096 0.041 Uiso 1 1 calc R . .
C8 C 0.7268(2) 0.5431(3) 0.7581(2) 0.0321(6) Uani 1 1 d . . .
C9 C 0.8174(3) 0.5915(3) 0.6989(3) 0.0444(8) Uani 1 1 d . . .
H9A H 0.8972 0.5537 0.7199 0.053 Uiso 1 1 calc R . .
C10 C 0.7889(3) 0.6957(3) 0.6088(3) 0.0516(9) Uani 1 1 d . . .
H10A H 0.8491 0.7300 0.5668 0.062 Uiso 1 1 calc R . .
C11 C 0.6716(3) 0.7495(3) 0.5804(3) 0.0463(8) Uani 1 1 d . . .
H11A H 0.6503 0.8208 0.5188 0.056 Uiso 1 1 calc R . .
C12 C 0.5868(3) 0.6973(3) 0.6434(2) 0.0364(7) Uani 1 1 d . . .
H12A H 0.5063 0.7348 0.6251 0.044 Uiso 1 1 calc R . .
C13 C 0.6513(2) 0.6533(3) 0.9886(2) 0.0346(7) Uani 1 1 d . . .
H13A H 0.6972 0.5828 0.9769 0.042 Uiso 1 1 calc R . .
H13B H 0.6986 0.6669 1.0333 0.042 Uiso 1 1 calc R . .
C14 C 0.6275(2) 0.7585(2) 0.8832(2) 0.0296(6) Uani 1 1 d . . .
C15 C 0.7158(3) 0.8038(3) 0.8178(2) 0.0347(7) Uani 1 1 d . . .
H15A H 0.7962 0.7670 0.8365 0.042 Uiso 1 1 calc R . .
C16 C 0.6846(3) 0.9035(3) 0.7248(3) 0.0402(7) Uani 1 1 d . . .
H16A H 0.7437 0.9355 0.6783 0.048 Uiso 1 1 calc R . .
C17 C 0.5665(3) 0.9564(3) 0.7000(3) 0.0417(7) Uani 1 1 d . . .
H17A H 0.5434 1.0266 0.6378 0.050 Uiso 1 1 calc R . .
C18 C 0.4838(3) 0.9056(2) 0.7668(2) 0.0361(7) Uani 1 1 d . . .
H18A H 0.4029 0.9404 0.7490 0.043 Uiso 1 1 calc R . .
C19 C 0.1555(3) 0.8762(3) 0.9027(3) 0.0367(7) Uani 1 1 d . . .
H19A H 0.0845 0.8530 0.9414 0.044 Uiso 1 1 calc R A .
H19B H 0.1312 0.9398 0.8319 0.044 Uiso 1 1 calc R . .
C20 C 0.2124(3) 0.9191(2) 0.9632(2) 0.0336(6) Uani 1 1 d . A .
C21 C 0.1567(3) 1.0189(3) 0.9821(3) 0.0421(8) Uani 1 1 d . . .
H21A H 0.0799 1.0638 0.9558 0.051 Uiso 1 1 calc R A .
C22 C 0.2143(3) 1.0512(3) 1.0392(3) 0.0533(9) Uani 1 1 d . A .
H22A H 0.1765 1.1175 1.0546 0.064 Uiso 1 1 calc R . .
C23 C 0.3283(3) 0.9865(3) 1.0745(3) 0.0501(9) Uani 1 1 d . . .
H23A H 0.3700 1.0084 1.1132 0.060 Uiso 1 1 calc R A .
C24 C 0.3789(3) 0.8898(3) 1.0515(3) 0.0394(7) Uani 1 1 d . A .
H24A H 0.4569 0.8454 1.0745 0.047 Uiso 1 1 calc R . .

loop_
_atom_site_aniso_label
_atom_site_aniso_U_11
_atom_site_aniso_U_22
_atom_site_aniso_U_33
_atom_site_aniso_U_23
_atom_site_aniso_U_13
_atom_site_aniso_U_12
Fe1 0.0250(2) 0.0274(2) 0.0201(2) -0.01086(16) -0.00269(15) -0.00280(15)
Fe2 0.0251(2) 0.0228(2) 0.0252(2) -0.01007(16) -0.00439(15) -0.00095(15)
Fe3 0.0285(2) 0.0266(2) 0.0224(2) -0.00710(16) -0.00395(16) -0.00403(16)
O1 0.0263(10) 0.0251(9) 0.0235(9) -0.0098(8) -0.0027(7) -0.0027(8)
O2 0.0280(10) 0.0423(12) 0.0295(10) -0.0199(9) -0.0074(8) -0.0014(9)
O3 0.0222(9) 0.0348(10) 0.0249(10) -0.0105(9) -0.0019(8) -0.0011(8)
O4 0.0252(10) 0.0274(10) 0.0275(10) -0.0109(8) -0.0047(8) -0.0020(8)
O5 0.0293(10) 0.0282(10) 0.0358(11) -0.0156(9) -0.0096(8) 0.0026(8)
O6 0.0299(12) 0.0326(12) 0.0330(12) -0.0109(10) -0.0014(9) -0.0092(9)
O12 0.0345(13) 0.0751(18) 0.0635(17) -0.0251(15) -0.0248(12) 0.0010(12)
O13 0.0489(15) 0.0529(16) 0.111(2) -0.0338(17) -0.0143(15) -0.0130(13)
O14 0.0433(14) 0.0642(17) 0.0479(15) -0.0143(13) 0.0022(12) -0.0061(12)
O15 0.0784(19) 0.0683(17) 0.0493(15) -0.0253(14) 0.0143(14) -0.0443(15)
N1 0.0374(13) 0.0386(14) 0.0233(12) -0.0171(11) 0.0021(10) -0.0102(11)
N2 0.0300(13) 0.0388(14) 0.0249(12) -0.0151(11) 0.0007(10) -0.0091(10)
N3 0.0330(13) 0.0238(11) 0.0285(12) -0.0080(10) -0.0035(10) -0.0069(10)
N4 0.0280(12) 0.0295(12) 0.0349(13) -0.0162(11) -0.0056(10) -0.0002(10)
N5 0.0483(17) 0.0358(16) 0.0379(16) 0.0114(13) 0.0026(13) -0.0055(13)
N6 0.0433(17) 0.0538(18) 0.0394(16) -0.0014(14) -0.0079(14) -0.0163(15)
N7 0.0310(14) 0.0444(16) 0.061(2) -0.0219(15) -0.0034(13) -0.0066(12)
C1 0.0349(16) 0.0484(18) 0.0307(16) -0.0204(14) -0.0054(12) -0.0113(14)
C2 0.0376(16) 0.0359(16) 0.0262(14) -0.0125(13) 0.0005(12) -0.0145(13)
C3 0.052(2) 0.053(2) 0.0369(18) -0.0247(16) -0.0063(15) -0.0142(16)
C4 0.065(2) 0.059(2) 0.0419(19) -0.0334(18) 0.0002(17) -0.0168(18)
C5 0.051(2) 0.052(2) 0.050(2) -0.0347(18) 0.0021(16) -0.0072(16)
C6 0.0373(17) 0.0462(18) 0.0389(17) -0.0261(15) -0.0002(14) -0.0051(14)
C7 0.0245(14) 0.0466(18) 0.0298(15) -0.0180(14) 0.0001(12) -0.0040(13)
C8 0.0300(15) 0.0434(17) 0.0267(14) -0.0190(13) 0.0006(12) -0.0084(13)
C9 0.0341(17) 0.064(2) 0.0386(18) -0.0226(17) 0.0041(14) -0.0179(16)
C10 0.054(2) 0.071(2) 0.0388(19) -0.0222(18) 0.0142(16) -0.0365(19)
C11 0.057(2) 0.048(2) 0.0344(18) -0.0117(15) -0.0001(15) -0.0220(17)
C12 0.0415(17) 0.0404(17) 0.0248(15) -0.0097(13) -0.0035(13) -0.0115(14)
C13 0.0251(14) 0.0373(16) 0.0345(16) -0.0101(13) -0.0029(12) -0.0042(12)
C14 0.0299(15) 0.0274(14) 0.0315(15) -0.0138(12) -0.0039(12) -0.0034(11)
C15 0.0313(15) 0.0341(16) 0.0381(17) -0.0161(13) 0.0004(13) -0.0061(12)
C16 0.0432(18) 0.0391(17) 0.0369(17) -0.0122(14) 0.0041(14) -0.0160(14)
C17 0.0461(19) 0.0324(16) 0.0377(18) -0.0061(14) -0.0034(14) -0.0090(14)
C18 0.0366(16) 0.0267(15) 0.0378(17) -0.0071(13) -0.0062(13) -0.0048(12)
C19 0.0290(15) 0.0319(16) 0.0471(18) -0.0202(14) -0.0051(13) 0.0031(12)
C20 0.0324(16) 0.0304(15) 0.0359(16) -0.0146(13) -0.0017(13) -0.0031(12)
C21 0.0353(17) 0.0370(17) 0.054(2) -0.0251(16) -0.0050(15) 0.0031(13)
C22 0.053(2) 0.0404(19) 0.075(3) -0.0395(19) -0.0084(19) 0.0036(16)
C23 0.051(2) 0.046(2) 0.063(2) -0.0358(19) -0.0111(18) -0.0015(16)
C24 0.0379(17) 0.0351(16) 0.0473(19) -0.0225(15) -0.0087(14) -0.0004(13)

loop_
_atom_type_symbol
_atom_type_description
_atom_type_scat_dispersion_real
_atom_type_scat_dispersion_imag
_atom_type_scat_source
C C 0.0033 0.0016 'International Tables Vol C Tables 4.2.6.8 and 6.1.1.4'
H H 0.0000 0.0000 'International Tables Vol C Tables 4.2.6.8 and 6.1.1.4'
N N 0.0061 0.0033 'International Tables Vol C Tables 4.2.6.8 and 6.1.1.4'
O O 0.0106 0.0060 'International Tables Vol C Tables 4.2.6.8 and 6.1.1.4'
Fe Fe 0.3463 0.8444 'International Tables Vol C Tables 4.2.6.8 and 6.1.1.4'

loop_
_geom_angle_atom_site_label_1
_geom_angle_atom_site_label_2
_geom_angle_atom_site_label_3
_geom_angle
_geom_angle_site_symmetry_1
_geom_angle_site_symmetry_3
_geom_angle_publ_flag
O1 Fe1 O2 76.73(8) . . ?
O1 Fe1 O4 99.13(8) . 2_667 ?
O2 Fe1 O4 105.10(8) . 2_667 ?
O1 Fe1 O3 114.90(8) . . ?
O2 Fe1 O3 168.29(8) . . ?
O4 Fe1 O3 72.64(8) 2_667 . ?
O1 Fe1 N2 94.88(8) . . ?
O2 Fe1 N2 106.58(9) . . ?
O4 Fe1 N2 147.53(8) 2_667 . ?
O3 Fe1 N2 74.90(8) . . ?
O1 Fe1 N1 150.54(9) . . ?
O2 Fe1 N1 74.72(8) . . ?
O4 Fe1 N1 95.14(8) 2_667 . ?
O3 Fe1 N1 93.91(8) . . ?
N2 Fe1 N1 86.44(9) . . ?
O1 Fe2 O3 101.59(8) . 2_667 ?
O1 Fe2 O5 78.13(8) . . ?
O3 Fe2 O5 101.30(8) 2_667 . ?
O1 Fe2 O4 106.60(8) . . ?
O3 Fe2 O4 73.24(8) 2_667 . ?
O5 Fe2 O4 173.26(8) . . ?
O1 Fe2 N3 93.31(8) . . ?
O3 Fe2 N3 148.93(9) 2_667 . ?
O5 Fe2 N3 108.43(9) . . ?
O4 Fe2 N3 76.43(8) . . ?
O1 Fe2 N4 151.65(9) . . ?
O3 Fe2 N4 93.97(8) 2_667 . ?
O5 Fe2 N4 75.66(8) . . ?
O4 Fe2 N4 100.49(8) . . ?
N3 Fe2 N4 84.94(9) . . ?
O5 Fe3 O2 149.01(8) . . ?
O5 Fe3 O1 75.40(7) . . ?
O2 Fe3 O1 73.94(7) . . ?
O5 Fe3 O6 90.02(9) . . ?
O2 Fe3 O6 90.92(9) . . ?
O1 Fe3 O6 99.95(8) . . ?
O5 Fe3 O7' 104.27(19) . . ?
O2 Fe3 O7' 81.91(19) . . ?
O1 Fe3 O7' 93.25(17) . . ?
O6 Fe3 O7' 162.65(18) . . ?
O5 Fe3 O7 81.01(14) . . ?
O2 Fe3 O7 106.25(14) . . ?
O1 Fe3 O7 95.56(13) . . ?
O6 Fe3 O7 159.52(13) . . ?
O7' Fe3 O7 24.75(17) . . ?
O5 Fe3 O10 127.70(13) . . ?
O2 Fe3 O10 83.27(13) . . ?
O1 Fe3 O10 156.22(12) . . ?
O6 Fe3 O10 86.88(14) . . ?
O7' Fe3 O10 76.6(2) . . ?
O7 Fe3 O10 84.22(18) . . ?
O5 Fe3 O11' 81.76(19) . . ?
O2 Fe3 O11' 129.14(19) . . ?
O1 Fe3 O11' 156.69(18) . . ?
O6 Fe3 O11' 84.4(2) . . ?
O7' Fe3 O11' 87.9(3) . . ?
O7 Fe3 O11' 76.1(2) . . ?
O10 Fe3 O11' 46.0(2) . . ?
Fe1 O1 Fe2 149.13(11) . . ?
Fe1 O1 Fe3 106.21(9) . . ?
Fe2 O1 Fe3 104.52(8) . . ?
C1 O2 Fe3 132.75(17) . . ?
C1 O2 Fe1 124.01(17) . . ?
Fe3 O2 Fe1 103.08(8) . . ?
C7 O3 Fe2 129.91(16) . 2_667 ?
C7 O3 Fe1 123.44(17) . . ?
Fe2 O3 Fe1 106.38(8) 2_667 . ?
C13 O4 Fe1 130.11(16) . 2_667 ?
C13 O4 Fe2 119.23(16) . . ?
Fe1 O4 Fe2 105.65(8) 2_667 . ?
C19 O5 Fe3 134.05(18) . . ?
C19 O5 Fe2 123.05(17) . . ?
Fe3 O5 Fe2 101.80(8) . . ?
Fe3 O6 H6A 115(3) . . ?
Fe3 O6 H6 111(4) . . ?
H6A O6 H6 106(5) . . ?
N5 O7 Fe3 132.1(3) . . ?
N5 O7' Fe3 132.6(4) . . ?
N6 O10 Fe3 111.5(4) . . ?
N6 O11' Fe3 111.2(5) . . ?
C2 N1 C6 118.6(2) . . ?
C2 N1 Fe1 116.20(19) . . ?
C6 N1 Fe1 125.2(2) . . ?
C8 N2 C12 119.0(3) . . ?
C8 N2 Fe1 116.40(19) . . ?
C12 N2 Fe1 124.5(2) . . ?
C14 N3 C18 119.3(3) . . ?
C14 N3 Fe2 114.87(18) . . ?
C18 N3 Fe2 125.4(2) . . ?
C20 N4 C24 119.7(2) . . ?
C20 N4 Fe2 116.11(19) . . ?
C24 N4 Fe2 124.14(19) . . ?
O8' N5 O9 63.9(6) . . ?
O8' N5 O7' 126.3(8) . . ?
O9 N5 O7' 162.0(5) . . ?
O8' N5 O7 148.3(7) . . ?
O9 N5 O7 121.4(5) . . ?
O7' N5 O7 41.4(3) . . ?
O8' N5 O8 64.9(7) . . ?
O9 N5 O8 119.3(4) . . ?
O7' N5 O8 78.1(4) . . ?
O7 N5 O8 119.3(4) . . ?
O8' N5 O9' 112.3(7) . . ?
O9 N5 O9' 52.5(4) . . ?
O7' N5 O9' 111.1(5) . . ?
O7 N5 O9' 69.7(4) . . ?
O8 N5 O9' 168.1(4) . . ?
O11' N6 O10 87.7(4) . . ?
O11' N6 O12 137.7(5) . . ?
O10 N6 O12 131.0(4) . . ?
O11' N6 O11 29.6(4) . . ?
O10 N6 O11 114.6(4) . . ?
O12 N6 O11 114.2(4) . . ?
O11' N6 O10' 111.8(5) . . ?
O10 N6 O10' 27.2(3) . . ?
O12 N6 O10' 110.1(5) . . ?
O11 N6 O10' 133.5(4) . . ?
O15 N7 O13 120.6(3) . . ?
O15 N7 O14 119.1(3) . . ?
O13 N7 O14 120.2(3) . . ?
O2 C1 C2 109.2(2) . . ?
O2 C1 H1A 109.8 . . ?
C2 C1 H1A 109.8 . . ?
O2 C1 H1B 109.8 . . ?
C2 C1 H1B 109.8 . . ?
H1A C1 H1B 108.3 . . ?
N1 C2 C3 122.0(3) . . ?
N1 C2 C1 115.8(2) . . ?
C3 C2 C1 122.2(3) . . ?
C4 C3 C2 118.6(3) . . ?
C4 C3 H3A 120.7 . . ?
C2 C3 H3A 120.7 . . ?
C5 C4 C3 119.7(3) . . ?
C5 C4 H4A 120.2 . . ?
C3 C4 H4A 120.2 . . ?
C4 C5 C6 119.2(3) . . ?
C4 C5 H5A 120.4 . . ?
C6 C5 H5A 120.4 . . ?
N1 C6 C5 121.9(3) . . ?
N1 C6 H6B 119.0 . . ?
C5 C6 H6B 119.0 . . ?
O3 C7 C8 109.0(2) . . ?
O3 C7 H7A 109.9 . . ?
C8 C7 H7A 109.9 . . ?
O3 C7 H7B 109.9 . . ?
C8 C7 H7B 109.9 . . ?
H7A C7 H7B 108.3 . . ?
N2 C8 C9 121.8(3) . . ?
N2 C8 C7 115.9(2) . . ?
C9 C8 C7 122.3(3) . . ?
C10 C9 C8 118.7(3) . . ?
C10 C9 H9A 120.6 . . ?
C8 C9 H9A 120.6 . . ?
C9 C10 C11 119.4(3) . . ?
C9 C10 H10A 120.3 . . ?
C11 C10 H10A 120.3 . . ?
C12 C11 C10 118.6(3) . . ?
C12 C11 H11A 120.7 . . ?
C10 C11 H11A 120.7 . . ?
N2 C12 C11 122.4(3) . . ?
N2 C12 H12A 118.8 . . ?
C11 C12 H12A 118.8 . . ?
O4 C13 C14 110.4(2) . . ?
O4 C13 H13A 109.6 . . ?
C14 C13 H13A 109.6 . . ?
O4 C13 H13B 109.6 . . ?
C14 C13 H13B 109.6 . . ?
H13A C13 H13B 108.1 . . ?
N3 C14 C15 121.6(3) . . ?
N3 C14 C13 115.2(2) . . ?
C15 C14 C13 123.1(3) . . ?
C16 C15 C14 118.8(3) . . ?
C16 C15 H15A 120.6 . . ?
C14 C15 H15A 120.6 . . ?
C15 C16 C17 119.5(3) . . ?
C15 C16 H16A 120.3 . . ?
C17 C16 H16A 120.3 . . ?
C18 C17 C16 118.8(3) . . ?
C18 C17 H17A 120.6 . . ?
C16 C17 H17A 120.6 . . ?
N3 C18 C17 122.0(3) . . ?
N3 C18 H18A 119.0 . . ?
C17 C18 H18A 119.0 . . ?
O5 C19 C20 109.0(2) . . ?
O5 C19 H19A 109.9 . . ?
C20 C19 H19A 109.9 . . ?
O5 C19 H19B 109.9 . . ?
C20 C19 H19B 109.9 . . ?
H19A C19 H19B 108.3 . . ?
N4 C20 C21 121.2(3) . . ?
N4 C20 C19 116.0(2) . . ?
C21 C20 C19 122.8(3) . . ?
C22 C21 C20 119.0(3) . . ?
C22 C21 H21A 120.5 . . ?
C20 C21 H21A 120.5 . . ?
C21 C22 C23 119.8(3) . . ?
C21 C22 H22A 120.1 . . ?
C23 C22 H22A 120.1 . . ?
C24 C23 C22 118.0(3) . . ?
C24 C23 H23A 121.0 . . ?
C22 C23 H23A 121.0 . . ?
N4 C24 C23 122.1(3) . . ?
N4 C24 H24A 118.9 . . ?
C23 C24 H24A 118.9 . . ?

loop_
_geom_bond_atom_site_label_1
_geom_bond_atom_site_label_2
_geom_bond_distance
_geom_bond_site_symmetry_2
_geom_bond_publ_flag
Fe1 O1 1.8903(17) . ?
Fe1 O2 1.9974(19) . ?
Fe1 O4 1.9989(19) 2_667 ?
Fe1 O3 2.0099(18) . ?
Fe1 N2 2.180(2) . ?
Fe1 N1 2.194(2) . ?
Fe2 O1 1.8939(18) . ?
Fe2 O3 1.9750(19) 2_667 ?
Fe2 O5 1.9958(19) . ?
Fe2 O4 2.0052(18) . ?
Fe2 N3 2.151(2) . ?
Fe2 N4 2.159(2) . ?
Fe3 O5 1.9922(19) . ?
Fe3 O2 1.9959(19) . ?
Fe3 O1 2.0184(18) . ?
Fe3 O6 2.034(2) . ?
Fe3 O7' 2.042(6) . ?
Fe3 O7 2.044(4) . ?
Fe3 O10 2.107(5) . ?
Fe3 O11' 2.116(8) . ?
O2 C1 1.407(3) . ?
O3 C7 1.411(3) . ?
O3 Fe2 1.9750(19) 2_667 ?
O4 C13 1.407(3) . ?
O4 Fe1 1.9989(19) 2_667 ?
O5 C19 1.406(3) . ?
O6 H6A 0.73(4) . ?
O6 H6 0.85(6) . ?
O7 N5 1.241(5) . ?
O7' N5 1.237(6) . ?
O8 N5 1.294(5) . ?
O8' N5 1.132(13) . ?
O9 N5 1.193(6) . ?
O9' N5 1.402(8) . ?
O10 N6 1.192(5) . ?
O10' N6 1.434(8) . ?
O11 N6 1.364(6) . ?
O11' N6 1.188(6) . ?
O12 N6 1.197(3) . ?
O13 N7 1.243(4) . ?
O14 N7 1.249(4) . ?
O15 N7 1.240(4) . ?
N1 C2 1.333(4) . ?
N1 C6 1.356(4) . ?
N2 C8 1.339(4) . ?
N2 C12 1.350(4) . ?
N3 C14 1.337(3) . ?
N3 C18 1.352(4) . ?
N4 C20 1.335(4) . ?
N4 C24 1.345(4) . ?
C1 C2 1.501(4) . ?
C1 H1A 0.9900 . ?
C1 H1B 0.9900 . ?
C2 C3 1.391(4) . ?
C3 C4 1.383(5) . ?
C3 H3A 0.9500 . ?
C4 C5 1.363(5) . ?
C4 H4A 0.9500 . ?
C5 C6 1.378(4) . ?
C5 H5A 0.9500 . ?
C6 H6B 0.9500 . ?
C7 C8 1.502(4) . ?
C7 H7A 0.9900 . ?
C7 H7B 0.9900 . ?
C8 C9 1.396(4) . ?
C9 C10 1.386(5) . ?
C9 H9A 0.9500 . ?
C10 C11 1.388(5) . ?
C10 H10A 0.9500 . ?
C11 C12 1.378(4) . ?
C11 H11A 0.9500 . ?
C12 H12A 0.9500 . ?
C13 C14 1.510(4) . ?
C13 H13A 0.9900 . ?
C13 H13B 0.9900 . ?
C14 C15 1.386(4) . ?
C15 C16 1.382(4) . ?
C15 H15A 0.9500 . ?
C16 C17 1.386(4) . ?
C16 H16A 0.9500 . ?
C17 C18 1.369(4) . ?
C17 H17A 0.9500 . ?
C18 H18A 0.9500 . ?
C19 C20 1.504(4) . ?
C19 H19A 0.9900 . ?
C19 H19B 0.9900 . ?
C20 C21 1.393(4) . ?
C21 C22 1.371(5) . ?
C21 H21A 0.9500 . ?
C22 C23 1.394(5) . ?
C22 H22A 0.9500 . ?
C23 C24 1.380(4) . ?
C23 H23A 0.9500 . ?
C24 H24A 0.9500 . ?

loop_
_geom_hbond_atom_site_label_D
_geom_hbond_atom_site_label_H
_geom_hbond_atom_site_label_A
_geom_hbond_distance_DH
_geom_hbond_distance_HA
_geom_hbond_distance_DA
_geom_hbond_angle_DHA
_geom_hbond_site_symmetry_A
O6 H6A O15 0.73(4) 1.96(4) 2.688(4) 175(4) 2_666
O6 H6 O14 0.85(6) 1.95(6) 2.722(3) 152(6) 1_456
